data_7131683
loop_
_publ_author_name
'Patra, Ashoke Kumar'
'Srimayee, Soumya'
'Halder, Dibakar'
'Roy, Anik'
'Mukherjee, Souvik'
'Kundu, Somenath'
'Hossain, Maidul'
'Saha, Rajat'
'Lee, Chang-Hee'
'Manna, Debasis'
'Saha, Indrajit'

_publ_section_title
;
 Transmembrane fluoride anion transport by
 <i>meso</i>-3,5-bis(trifluoromethyl)phenyl picket calix[4]pyrrole.
;
_journal_issue 48
_journal_name_full 'Chemical communications (Cambridge, England)'
_journal_page_first 7407
_journal_page_last 7410
_journal_paper_doi 10.1039/d3cc02032k
_journal_volume 59
_journal_year 2023
_chemical_formula_moiety 'C47 H52 Br F12 N5 O'
_chemical_formula_sum 'C47 H52 Br F12 N5 O'
_chemical_formula_weight 1010.84
_space_group_crystal_system monoclinic
_space_group_IT_number 14
_space_group_name_Hall '-P 2ybc'
_space_group_name_H-M_alt 'P 1 21/c 1'
_atom_sites_solution_hydrogens mixed
_audit_creation_method SHELXL-2018/3
_audit_update_record
;
2023-01-24 deposited with the CCDC.	2023-05-19 downloaded from the CCDC.
;
_cell_angle_alpha 90
_cell_angle_beta 101.012(2)
_cell_angle_gamma 90
_cell_formula_units_Z 4
_cell_length_a 11.1101(15)
_cell_length_b 20.791(3)
_cell_length_c 21.126(3)
_cell_measurement_reflns_used 26732
_cell_measurement_temperature 273(2)
_cell_measurement_theta_max 19.028
_cell_measurement_theta_min 2.438
_cell_volume 4790.0(12)
_computing_cell_refinement 'SAINT (Bruker, 2008)'
_computing_data_collection 'APEX2 (Bruker, 2008)'
_computing_data_reduction 'SAINT (Bruker, 2008)'
_computing_structure_refinement 'SHELXL-2018/3 (Sheldrick, 2018)'
_computing_structure_solution 'SHELXT 2014/5 (Sheldrick, 2014)'
_diffrn_ambient_temperature 273(2)
_diffrn_measured_fraction_theta_full 0.992
_diffrn_measured_fraction_theta_max 0.992
_diffrn_measurement_device_type 'Bruker APEX-II CCD'
_diffrn_radiation_type MoK\a
_diffrn_radiation_wavelength 0.71073
_diffrn_reflns_av_R_equivalents 0.0599
_diffrn_reflns_av_unetI/netI 0.0352
_diffrn_reflns_Laue_measured_fraction_full 0.992
_diffrn_reflns_Laue_measured_fraction_max 0.992
_diffrn_reflns_limit_h_max 10
_diffrn_reflns_limit_h_min -10
_diffrn_reflns_limit_k_max 19
_diffrn_reflns_limit_k_min -19
_diffrn_reflns_limit_l_max 19
_diffrn_reflns_limit_l_min -19
_diffrn_reflns_number 26732
_diffrn_reflns_point_group_measured_fraction_full 0.992
_diffrn_reflns_point_group_measured_fraction_max 0.992
_diffrn_reflns_theta_full 19.028
_diffrn_reflns_theta_max 19.028
_diffrn_reflns_theta_min 2.438
_exptl_absorpt_coefficient_mu 0.945
_exptl_absorpt_correction_type multi-scan
_exptl_absorpt_process_details '(SADABS; Bruker, 2008)'
_exptl_crystal_colour Colorless
_exptl_crystal_density_diffrn 1.402
_exptl_crystal_description Whisker
_exptl_crystal_F_000 2080
_exptl_crystal_size_max 0.16
_exptl_crystal_size_mid 0.12
_exptl_crystal_size_min 0.08
_exptl_transmission_factor_max 0.927
_exptl_transmission_factor_min 0.873
_refine_diff_density_max 1.502
_refine_diff_density_min -0.752
_refine_diff_density_rms 0.098
_refine_ls_extinction_method none
_refine_ls_goodness_of_fit_ref 1.163
_refine_ls_hydrogen_treatment constr
_refine_ls_matrix_type full
_refine_ls_number_parameters 596
_refine_ls_number_reflns 3837
_refine_ls_number_restraints 0
_refine_ls_restrained_S_all 1.163
_refine_ls_R_factor_all 0.0972
_refine_ls_R_factor_gt 0.0899
_refine_ls_shift/su_max 0.000
_refine_ls_shift/su_mean 0.000
_refine_ls_structure_factor_coef Fsqd
_refine_ls_weighting_details 'w=1/[\s^2^(Fo^2^)+(0.0910P)^2^+51.4040P] where P=(Fo^2^+2Fc^2^)/3'
_refine_ls_weighting_scheme calc
_refine_ls_wR_factor_gt 0.2291
_refine_ls_wR_factor_ref 0.2365
_reflns_Friedel_coverage 0.000
_reflns_number_gt 3458
_reflns_number_total 3837
_reflns_threshold_expression 'I > 2\s(I)'
_cod_data_source_file d3cc02032k2.cif
_cod_data_source_block shelx_CCDC2
_cod_depositor_comments 'Adding full bibliography for 7131681--7131686.cif.'
_cod_original_cell_volume 4790.0(11)
_cod_original_sg_symbol_H-M 'P 21/c'
_cod_database_code 7131683
_shelx_shelxl_version_number 2018/3
_shelx_space_group_comment
;
The symmetry employed for this shelxl refinement is uniquely defined
by the following loop, which should always be used as a source of
symmetry information in preference to the above space-group names.
They are only intended as comments.
;

loop_
_space_group_symop_operation_xyz
'x, y, z'
'-x, y+1/2, -z+1/2'
'-x, -y, -z'
'x, -y-1/2, z-1/2'

loop_
_atom_site_label
_atom_site_type_symbol
_atom_site_fract_x
_atom_site_fract_y
_atom_site_fract_z
_atom_site_U_iso_or_equiv
_atom_site_adp_type
_atom_site_occupancy
_atom_site_site_symmetry_order
_atom_site_calc_flag
_atom_site_refinement_flags_posn
_atom_site_refinement_flags_adp
_atom_site_refinement_flags_occupancy
_atom_site_disorder_assembly
_atom_site_disorder_group
C1 C 0.4522(10) 0.3225(6) 0.7046(6) 0.034(3) Uani 1 1 d . . . . .
C2 C 0.5130(11) 0.3117(6) 0.6553(6) 0.047(3) Uani 1 1 d . . . . .
H2 H 0.530480 0.342481 0.626413 0.056 Uiso 1 1 calc R U . . .
C3 C 0.5442(11) 0.2470(7) 0.6555(6) 0.048(4) Uani 1 1 d . . . . .
H3 H 0.584158 0.227209 0.625782 0.058 Uiso 1 1 calc R U . . .
C4 C 0.5077(10) 0.2172(6) 0.7052(6) 0.037(3) Uani 1 1 d . . . . .
C5 C 0.5217(10) 0.1482(6) 0.7291(6) 0.046(4) Uani 1 1 d . . . . .
C6 C 0.4046(11) 0.1109(5) 0.7080(6) 0.032(3) Uani 1 1 d . . . . .
C7 C 0.3744(13) 0.0621(7) 0.6656(6) 0.052(4) Uani 1 1 d . . . . .
H7 H 0.425406 0.043714 0.640495 0.062 Uiso 1 1 calc R U . . .
C8 C 0.2514(13) 0.0439(6) 0.6661(6) 0.049(4) Uani 1 1 d . . . . .
H8 H 0.208812 0.011071 0.641561 0.059 Uiso 1 1 calc R U . . .
C9 C 0.2065(11) 0.0816(6) 0.7075(6) 0.037(3) Uani 1 1 d . . . . .
C10 C 0.0816(10) 0.0823(5) 0.7266(5) 0.035(3) Uani 1 1 d . . . . .
C11 C 0.0147(10) 0.1440(6) 0.7025(6) 0.030(3) Uani 1 1 d . . . . .
C12 C -0.0787(10) 0.1525(6) 0.6507(6) 0.038(3) Uani 1 1 d . . . . .
H12 H -0.113501 0.121047 0.621544 0.045 Uiso 1 1 calc R U . . .
C13 C -0.1118(11) 0.2177(7) 0.6500(6) 0.049(4) Uani 1 1 d . . . . .
H13 H -0.172959 0.236799 0.619635 0.058 Uiso 1 1 calc R U . . .
C14 C -0.0410(11) 0.2487(5) 0.7003(6) 0.035(3) Uani 1 1 d . . . . .
C15 C -0.0398(10) 0.3175(6) 0.7229(6) 0.042(3) Uani 1 1 d . . . . .
C16 C 0.0673(11) 0.3545(5) 0.7030(6) 0.036(3) Uani 1 1 d . . . . .
C17 C 0.0670(13) 0.4025(6) 0.6595(6) 0.050(4) Uani 1 1 d . . . . .
H17 H -0.002187 0.419929 0.633328 0.060 Uiso 1 1 calc R U . . .
C18 C 0.1877(13) 0.4214(6) 0.6605(6) 0.048(4) Uani 1 1 d . . . . .
H18 H 0.212845 0.453389 0.635109 0.058 Uiso 1 1 calc R U . . .
C19 C 0.2630(11) 0.3846(6) 0.7056(5) 0.034(3) Uani 1 1 d . . . . .
C20 C 0.4023(10) 0.3836(5) 0.7265(5) 0.035(3) Uani 1 1 d . . . . .
C21 C 0.6234(12) 0.1159(7) 0.6998(7) 0.068(4) Uani 1 1 d . . . . .
H21A H 0.698867 0.139031 0.712786 0.103 Uiso 1 1 calc R U . . .
H21B H 0.634139 0.072273 0.714863 0.103 Uiso 1 1 calc R U . . .
H21C H 0.600632 0.116119 0.653657 0.103 Uiso 1 1 calc R U . . .
C22 C 0.5607(12) 0.1467(6) 0.8026(6) 0.053(4) Uani 1 1 d . . . . .
H22A H 0.635338 0.170615 0.815238 0.079 Uiso 1 1 calc R U . . .
H22B H 0.497508 0.165547 0.821871 0.079 Uiso 1 1 calc R U . . .
H22C H 0.573739 0.102944 0.816797 0.079 Uiso 1 1 calc R U . . .
C23 C 0.0086(12) 0.0236(6) 0.6964(6) 0.058(4) Uani 1 1 d . . . . .
H23A H -0.070752 0.023535 0.708114 0.087 Uiso 1 1 calc R U . . .
H23B H -0.000852 0.025672 0.650327 0.087 Uiso 1 1 calc R U . . .
H23C H 0.051728 -0.014979 0.711907 0.087 Uiso 1 1 calc R U . . .
C24 C 0.0965(12) 0.0761(5) 0.8009(6) 0.036(3) Uani 1 1 d . . . . .
C25 C 0.0002(11) 0.0938(5) 0.8316(7) 0.043(3) Uani 1 1 d . . . . .
H25 H -0.070833 0.111010 0.806886 0.052 Uiso 1 1 calc R U . . .
C26 C 0.0073(12) 0.0865(6) 0.8982(7) 0.042(3) Uani 1 1 d . . . . .
C27 C 0.1116(12) 0.0602(6) 0.9344(6) 0.040(3) Uani 1 1 d . . . . .
H27 H 0.117984 0.054566 0.978571 0.049 Uiso 1 1 calc R U . . .
C28 C 0.2074(12) 0.0421(6) 0.9045(7) 0.045(3) Uani 1 1 d . . . . .
C29 C 0.1986(11) 0.0488(5) 0.8393(7) 0.041(3) Uani 1 1 d . . . . .
H29 H 0.262794 0.034620 0.820284 0.049 Uiso 1 1 calc R U . . .
C30 C 0.3193(16) 0.0143(10) 0.9444(9) 0.081(5) Uani 1 1 d . . . . .
C31 C -0.0956(13) 0.1066(7) 0.9281(7) 0.054(4) Uani 1 1 d . . . . .
C32 C -0.1624(11) 0.3508(7) 0.6923(8) 0.074(5) Uani 1 1 d . . . . .
H32A H -0.161239 0.394620 0.706818 0.111 Uiso 1 1 calc R U . . .
H32B H -0.172176 0.349954 0.646201 0.111 Uiso 1 1 calc R U . . .
H32C H -0.229473 0.328463 0.705133 0.111 Uiso 1 1 calc R U . . .
C33 C -0.0311(12) 0.3207(6) 0.7973(7) 0.059(4) Uani 1 1 d . . . . .
H33A H -0.030440 0.364811 0.810699 0.088 Uiso 1 1 calc R U . . .
H33B H -0.100412 0.299138 0.808625 0.088 Uiso 1 1 calc R U . . .
H33C H 0.043052 0.300010 0.818437 0.088 Uiso 1 1 calc R U . . .
C34 C 0.4539(12) 0.4410(6) 0.6969(6) 0.052(4) Uani 1 1 d . . . . .
H34A H 0.420870 0.479751 0.711430 0.078 Uiso 1 1 calc R U . . .
H34B H 0.541552 0.441262 0.709744 0.078 Uiso 1 1 calc R U . . .
H34C H 0.432003 0.438382 0.650775 0.078 Uiso 1 1 calc R U . . .
C35 C 0.4386(11) 0.3906(5) 0.8008(6) 0.036(3) Uani 1 1 d . . . . .
C36 C 0.5524(11) 0.3693(6) 0.8337(7) 0.044(3) Uani 1 1 d . . . . .
H36 H 0.605851 0.349243 0.811025 0.052 Uiso 1 1 calc R U . . .
C37 C 0.5863(12) 0.3776(6) 0.8986(7) 0.049(4) Uani 1 1 d . . . . .
C38 C 0.5089(13) 0.4077(6) 0.9334(6) 0.050(4) Uani 1 1 d . . . . .
H38 H 0.533266 0.412804 0.977747 0.060 Uiso 1 1 calc R U . . .
C39 C 0.3974(13) 0.4300(6) 0.9032(6) 0.043(3) Uani 1 1 d . . . . .
C40 C 0.3635(11) 0.4209(5) 0.8362(6) 0.040(3) Uani 1 1 d . . . . .
H40 H 0.287507 0.435936 0.815119 0.047 Uiso 1 1 calc R U . . .
C41 C 0.3126(14) 0.4629(7) 0.9374(7) 0.051(4) Uani 1 1 d . . . . .
C42 C 0.711(2) 0.3549(10) 0.9314(10) 0.094(6) Uani 1 1 d . . . . .
C43 C 0.1980(14) 0.2720(8) 1.1111(6) 0.075(5) Uani 1 1 d . . . . .
H43A H 0.276632 0.256485 1.132634 0.113 Uiso 1 1 calc R U . . .
H43B H 0.188746 0.316141 1.122636 0.113 Uiso 1 1 calc R U . . .
H43C H 0.134510 0.246642 1.123850 0.113 Uiso 1 1 calc R U . . .
C44 C 0.075(2) 0.2890(13) 1.0041(10) 0.151(10) Uani 1 1 d . . . . .
H44A H 0.076240 0.284320 0.959031 0.227 Uiso 1 1 calc R U . . .
H44B H 0.009415 0.263959 1.014889 0.227 Uiso 1 1 calc R U . . .
H44C H 0.063651 0.333458 1.013674 0.227 Uiso 1 1 calc R U . . .
C45 C 0.215(2) 0.2006(8) 1.0243(8) 0.109(7) Uani 1 1 d . . . . .
H45A H 0.291577 0.187048 1.049726 0.164 Uiso 1 1 calc R U . . .
H45B H 0.150449 0.172986 1.032806 0.164 Uiso 1 1 calc R U . . .
H45C H 0.218868 0.198355 0.979382 0.164 Uiso 1 1 calc R U . . .
C46 C 0.2948(18) 0.3061(9) 1.0227(8) 0.103(6) Uani 1 1 d . . . . .
H46A H 0.371349 0.291420 1.047525 0.154 Uiso 1 1 calc R U . . .
H46B H 0.294940 0.300527 0.977636 0.154 Uiso 1 1 calc R U . . .
H46C H 0.283936 0.350827 1.031519 0.154 Uiso 1 1 calc R U . . .
N1 N 0.4487(8) 0.2640(5) 0.7352(4) 0.038(3) Uani 1 1 d . . . . .
H1 H 0.415061 0.257510 0.768099 0.046 Uiso 1 1 calc R U . . .
N2 N 0.3015(9) 0.1230(4) 0.7331(4) 0.035(2) Uani 1 1 d . . . . .
H2A H 0.296341 0.152449 0.761052 0.042 Uiso 1 1 calc R U . . .
N3 N 0.0351(8) 0.2018(5) 0.7321(4) 0.032(2) Uani 1 1 d . . . . .
H3A H 0.088937 0.208451 0.766560 0.039 Uiso 1 1 calc R U . . .
N4 N 0.1872(9) 0.3436(4) 0.7297(4) 0.038(3) Uani 1 1 d . . . . .
H4 H 0.212006 0.314537 0.758229 0.045 Uiso 1 1 calc R U . . .
N5 N 0.1893(11) 0.2671(5) 1.0411(5) 0.054(3) Uani 1 1 d . . . . .
Br1 Br 0.28186(11) 0.23427(6) 0.85443(5) 0.0435(5) Uani 1 1 d . . . . .
F1 F 0.7465(10) 0.3016(6) 0.9106(5) 0.128(4) Uani 1 1 d . . . . .
F2 F 0.7233(11) 0.3490(7) 0.9932(6) 0.155(6) Uani 1 1 d . . . . .
F3 F 0.7995(11) 0.3973(7) 0.9252(9) 0.202(9) Uani 1 1 d . . . . .
F4 F -0.1266(10) 0.1674(5) 0.9155(6) 0.119(4) Uani 1 1 d . . . . .
F5 F -0.0727(9) 0.1016(7) 0.9910(5) 0.134(5) Uani 1 1 d . . . . .
F6 F -0.1970(9) 0.0762(5) 0.9060(5) 0.112(4) Uani 1 1 d . . . . .
F7 F 0.4195(10) 0.0308(8) 0.9257(6) 0.162(6) Uani 1 1 d . . . . .
F8 F 0.3260(14) -0.0478(7) 0.9394(9) 0.206(9) Uani 1 1 d . . . . .
F9 F 0.3366(11) 0.0215(8) 1.0037(6) 0.178(7) Uani 1 1 d . . . . .
F10 F 0.1985(8) 0.4401(5) 0.9247(4) 0.088(3) Uani 1 1 d . . . . .
F11 F 0.2987(10) 0.5251(4) 0.9212(4) 0.096(3) Uani 1 1 d . . . . .
F12 F 0.3466(8) 0.4619(4) 1.0014(4) 0.081(3) Uani 1 1 d . . . . .
C47 C 0.596(3) 0.1827(12) 0.9855(14) 0.201(15) Uani 1 1 d . . . . .
H47A H 0.647768 0.185425 0.953957 0.302 Uiso 1 1 calc R U . . .
H47B H 0.546841 0.144561 0.978093 0.302 Uiso 1 1 calc R U . . .
H47C H 0.646441 0.180905 1.027894 0.302 Uiso 1 1 calc R U . . .
O1 O 0.521(3) 0.2366(16) 0.9808(12) 0.302(16) Uani 1 1 d . . . . .
H1O1 H 0.460950 0.242546 0.949529 0.362 Uiso 1 1 d R U . . .

loop_
_atom_site_aniso_label
_atom_site_aniso_U_11
_atom_site_aniso_U_22
_atom_site_aniso_U_33
_atom_site_aniso_U_23
_atom_site_aniso_U_13
_atom_site_aniso_U_12
C1 0.034(7) 0.040(9) 0.032(8) -0.002(7) 0.014(6) -0.001(6)
C2 0.058(9) 0.034(10) 0.052(9) 0.012(7) 0.017(8) -0.014(7)
C3 0.054(9) 0.054(11) 0.045(9) -0.007(7) 0.032(7) -0.006(7)
C4 0.027(7) 0.042(9) 0.043(8) -0.009(8) 0.007(6) -0.004(6)
C5 0.033(8) 0.038(9) 0.072(10) -0.004(7) 0.020(7) 0.002(7)
C6 0.044(9) 0.026(8) 0.030(7) 0.002(6) 0.016(7) 0.013(7)
C7 0.057(11) 0.055(10) 0.045(9) -0.014(8) 0.018(7) 0.014(8)
C8 0.056(10) 0.038(8) 0.049(9) -0.017(7) -0.002(7) 0.004(7)
C9 0.047(9) 0.022(7) 0.039(8) -0.005(6) 0.001(7) 0.002(7)
C10 0.043(8) 0.030(8) 0.033(8) 0.001(6) 0.007(6) 0.001(6)
C11 0.024(7) 0.031(9) 0.036(8) -0.006(7) 0.010(7) -0.009(6)
C12 0.034(8) 0.035(9) 0.038(8) -0.005(6) -0.009(7) -0.010(6)
C13 0.042(8) 0.049(10) 0.046(9) 0.003(7) -0.015(7) -0.006(8)
C14 0.035(7) 0.016(8) 0.054(9) 0.002(7) 0.006(7) -0.002(7)
C15 0.032(8) 0.037(9) 0.054(9) 0.006(7) -0.002(6) 0.010(7)
C16 0.041(10) 0.021(7) 0.044(8) 0.005(7) 0.000(7) 0.008(6)
C17 0.050(11) 0.043(9) 0.051(9) 0.009(8) -0.004(7) 0.017(7)
C18 0.066(11) 0.042(8) 0.038(8) 0.023(7) 0.011(8) 0.003(8)
C19 0.051(9) 0.029(7) 0.021(7) -0.003(6) 0.009(7) -0.024(7)
C20 0.041(8) 0.033(8) 0.029(8) -0.002(6) 0.000(6) 0.002(6)
C21 0.055(9) 0.056(10) 0.098(12) 0.011(8) 0.023(9) 0.006(8)
C22 0.054(9) 0.065(9) 0.037(8) 0.006(7) 0.003(7) 0.008(7)
C23 0.071(10) 0.043(9) 0.059(9) -0.011(7) 0.009(8) -0.009(8)
C24 0.041(8) 0.019(7) 0.049(9) -0.006(6) 0.015(8) -0.004(6)
C25 0.038(9) 0.032(8) 0.053(11) 0.010(7) -0.005(7) -0.009(6)
C26 0.037(9) 0.036(8) 0.050(10) 0.007(7) 0.004(8) 0.003(7)
C27 0.051(9) 0.050(8) 0.026(7) -0.001(6) 0.020(8) -0.009(7)
C28 0.057(10) 0.031(8) 0.042(10) 0.010(7) -0.004(9) -0.001(7)
C29 0.031(8) 0.033(8) 0.056(11) 0.010(7) 0.001(7) -0.002(6)
C30 0.060(13) 0.101(16) 0.072(14) 0.038(11) -0.014(11) 0.023(11)
C31 0.049(11) 0.063(11) 0.054(11) -0.001(8) 0.020(8) -0.001(9)
C32 0.038(9) 0.058(10) 0.115(13) -0.011(9) -0.015(8) 0.010(7)
C33 0.059(9) 0.045(9) 0.079(11) -0.002(7) 0.028(8) 0.012(7)
C34 0.058(9) 0.043(8) 0.056(9) -0.002(7) 0.011(7) -0.032(7)
C35 0.041(9) 0.032(7) 0.036(8) -0.002(6) 0.010(8) -0.006(6)
C36 0.039(9) 0.042(8) 0.049(11) -0.001(7) 0.006(8) 0.007(7)
C37 0.052(10) 0.043(8) 0.043(10) -0.005(7) -0.015(9) 0.008(7)
C38 0.059(10) 0.048(9) 0.036(8) -0.017(7) -0.008(9) -0.004(8)
C39 0.067(11) 0.037(8) 0.021(9) -0.005(6) -0.003(8) 0.003(8)
C40 0.035(8) 0.030(7) 0.050(10) 0.005(7) -0.002(7) -0.002(6)
C41 0.071(11) 0.041(10) 0.046(11) 0.004(7) 0.020(9) -0.004(8)
C42 0.116(18) 0.082(14) 0.072(15) -0.014(11) -0.014(13) 0.028(14)
C43 0.084(11) 0.110(13) 0.031(9) -0.002(8) 0.013(8) 0.005(10)
C44 0.131(19) 0.22(3) 0.089(15) 0.005(16) -0.003(14) 0.063(19)
C45 0.18(2) 0.076(13) 0.081(13) -0.019(10) 0.050(13) -0.019(13)
C46 0.151(18) 0.094(13) 0.067(12) 0.007(10) 0.033(12) -0.036(13)
N1 0.051(7) 0.032(7) 0.036(6) 0.001(6) 0.020(5) -0.003(5)
N2 0.045(7) 0.029(6) 0.030(6) -0.006(5) 0.007(5) 0.008(6)
N3 0.029(6) 0.027(6) 0.036(6) 0.001(6) -0.009(5) 0.003(5)
N4 0.042(7) 0.025(6) 0.040(6) 0.002(5) -0.009(6) 0.008(6)
N5 0.079(9) 0.049(8) 0.031(7) -0.008(6) 0.007(6) 0.004(7)
Br1 0.0548(9) 0.0492(9) 0.0258(8) -0.0013(6) 0.0056(6) 0.0037(7)
F1 0.111(8) 0.135(10) 0.116(8) -0.029(8) -0.036(6) 0.069(8)
F2 0.148(11) 0.218(15) 0.078(9) -0.002(8) -0.032(7) 0.092(10)
F3 0.076(8) 0.150(12) 0.34(2) 0.097(13) -0.067(10) -0.023(8)
F4 0.132(9) 0.073(7) 0.175(11) 0.001(7) 0.089(8) 0.038(6)
F5 0.093(7) 0.265(15) 0.053(7) 0.014(7) 0.038(5) 0.051(8)
F6 0.065(6) 0.150(9) 0.134(9) -0.050(7) 0.050(6) -0.028(7)
F7 0.050(7) 0.266(17) 0.159(11) 0.118(11) -0.005(7) 0.021(8)
F8 0.174(14) 0.116(11) 0.27(2) 0.013(12) -0.112(13) 0.062(10)
F9 0.114(9) 0.34(2) 0.064(8) -0.003(9) -0.030(7) 0.118(11)
F10 0.069(6) 0.118(8) 0.080(6) -0.029(5) 0.024(5) -0.010(6)
F11 0.174(10) 0.043(6) 0.084(6) 0.004(5) 0.058(6) 0.027(5)
F12 0.113(7) 0.096(7) 0.032(5) -0.008(4) 0.014(4) 0.000(5)
C47 0.30(4) 0.13(2) 0.18(3) 0.052(19) 0.07(3) 0.13(3)
O1 0.31(3) 0.37(4) 0.20(2) -0.04(2) -0.01(2) 0.15(3)

loop_
_atom_type_symbol
_atom_type_description
_atom_type_scat_dispersion_real
_atom_type_scat_dispersion_imag
_atom_type_scat_source
C C 0.0033 0.0016 'International Tables Vol C Tables 4.2.6.8 and 6.1.1.4'
H H 0.0000 0.0000 'International Tables Vol C Tables 4.2.6.8 and 6.1.1.4'
N N 0.0061 0.0033 'International Tables Vol C Tables 4.2.6.8 and 6.1.1.4'
O O 0.0106 0.0060 'International Tables Vol C Tables 4.2.6.8 and 6.1.1.4'
Br Br -0.2901 2.4595 'International Tables Vol C Tables 4.2.6.8 and 6.1.1.4'
F F 0.0171 0.0103 'International Tables Vol C Tables 4.2.6.8 and 6.1.1.4'

loop_
_geom_angle_atom_site_label_1
_geom_angle_atom_site_label_2
_geom_angle_atom_site_label_3
_geom_angle
_geom_angle_site_symmetry_1
_geom_angle_site_symmetry_3
_geom_angle_publ_flag
C2 C1 N1 106.0(10) . . ?
C2 C1 C20 130.0(12) . . ?
N1 C1 C20 123.9(10) . . ?
C1 C2 C3 108.5(11) . . ?
C4 C3 C2 109.5(11) . . ?
C3 C4 N1 105.8(10) . . ?
C3 C4 C5 131.8(12) . . ?
N1 C4 C5 122.4(11) . . ?
C6 C5 C4 111.1(10) . . ?
C6 C5 C22 110.5(10) . . ?
C4 C5 C22 110.4(10) . . ?
C6 C5 C21 108.3(10) . . ?
C4 C5 C21 108.4(10) . . ?
C22 C5 C21 108.1(11) . . ?
C7 C6 N2 105.8(10) . . ?
C7 C6 C5 132.2(12) . . ?
N2 C6 C5 121.9(11) . . ?
C6 C7 C8 108.2(11) . . ?
C9 C8 C7 109.1(11) . . ?
C8 C9 N2 105.5(11) . . ?
C8 C9 C10 130.7(12) . . ?
N2 C9 C10 123.8(11) . . ?
C9 C10 C11 109.5(9) . . ?
C9 C10 C23 108.6(10) . . ?
C11 C10 C23 110.2(10) . . ?
C9 C10 C24 109.9(9) . . ?
C11 C10 C24 111.1(9) . . ?
C23 C10 C24 107.5(9) . . ?
N3 C11 C12 106.9(10) . . ?
N3 C11 C10 124.5(10) . . ?
C12 C11 C10 128.6(11) . . ?
C11 C12 C13 106.8(10) . . ?
C14 C13 C12 109.8(10) . . ?
C13 C14 N3 104.9(10) . . ?
C13 C14 C15 131.8(11) . . ?
N3 C14 C15 123.3(11) . . ?
C14 C15 C16 110.4(10) . . ?
C14 C15 C32 109.8(10) . . ?
C16 C15 C32 109.0(10) . . ?
C14 C15 C33 110.7(10) . . ?
C16 C15 C33 110.5(10) . . ?
C32 C15 C33 106.3(11) . . ?
C17 C16 N4 106.1(11) . . ?
C17 C16 C15 130.5(12) . . ?
N4 C16 C15 123.4(11) . . ?
C16 C17 C18 108.6(11) . . ?
C19 C18 C17 108.1(11) . . ?
N4 C19 C18 105.6(10) . . ?
N4 C19 C20 123.1(11) . . ?
C18 C19 C20 131.2(11) . . ?
C1 C20 C34 110.6(10) . . ?
C1 C20 C19 109.8(9) . . ?
C34 C20 C19 108.2(10) . . ?
C1 C20 C35 110.6(9) . . ?
C34 C20 C35 107.3(9) . . ?
C19 C20 C35 110.2(9) . . ?
C29 C24 C25 116.8(11) . . ?
C29 C24 C10 122.9(11) . . ?
C25 C24 C10 120.1(11) . . ?
C24 C25 C26 122.2(11) . . ?
C27 C26 C25 118.8(11) . . ?
C27 C26 C31 121.1(12) . . ?
C25 C26 C31 120.1(12) . . ?
C26 C27 C28 119.5(11) . . ?
C29 C28 C27 121.0(11) . . ?
C29 C28 C30 120.2(15) . . ?
C27 C28 C30 118.7(14) . . ?
C28 C29 C24 121.6(12) . . ?
F9 C30 F7 107.4(17) . . ?
F9 C30 F8 101.7(16) . . ?
F7 C30 F8 100.0(18) . . ?
F9 C30 C28 118.6(17) . . ?
F7 C30 C28 113.6(14) . . ?
F8 C30 C28 113.4(16) . . ?
F6 C31 F5 108.3(13) . . ?
F6 C31 F4 102.5(13) . . ?
F5 C31 F4 105.9(13) . . ?
F6 C31 C26 113.6(12) . . ?
F5 C31 C26 113.4(12) . . ?
F4 C31 C26 112.2(12) . . ?
C40 C35 C36 117.4(11) . . ?
C40 C35 C20 121.8(11) . . ?
C36 C35 C20 120.7(11) . . ?
C37 C36 C35 120.8(12) . . ?
C36 C37 C38 120.8(12) . . ?
C36 C37 C42 118.6(14) . . ?
C38 C37 C42 120.6(14) . . ?
C39 C38 C37 120.5(12) . . ?
C38 C39 C40 118.1(12) . . ?
C38 C39 C41 122.8(12) . . ?
C40 C39 C41 119.1(13) . . ?
C35 C40 C39 122.4(11) . . ?
F10 C41 F12 105.9(11) . . ?
F10 C41 F11 103.4(12) . . ?
F12 C41 F11 105.6(11) . . ?
F10 C41 C39 114.4(12) . . ?
F12 C41 C39 114.2(12) . . ?
F11 C41 C39 112.3(11) . . ?
F1 C42 F2 106.5(16) . . ?
F1 C42 F3 104.7(19) . . ?
F2 C42 F3 102.7(17) . . ?
F1 C42 C37 115.6(15) . . ?
F2 C42 C37 114.0(17) . . ?
F3 C42 C37 112.1(15) . . ?
C1 N1 C4 110.1(9) . . ?
C6 N2 C9 111.4(9) . . ?
C11 N3 C14 111.6(9) . . ?
C16 N4 C19 111.5(9) . . ?
C44 N5 C43 114.2(13) . . ?
C44 N5 C45 111.1(15) . . ?
C43 N5 C45 109.4(12) . . ?
C44 N5 C46 109.4(14) . . ?
C43 N5 C46 108.1(11) . . ?
C45 N5 C46 104.2(12) . . ?

loop_
_geom_bond_atom_site_label_1
_geom_bond_atom_site_label_2
_geom_bond_distance
_geom_bond_site_symmetry_2
_geom_bond_publ_flag
C1 C2 1.364(16) . ?
C1 N1 1.380(14) . ?
C1 C20 1.495(16) . ?
C2 C3 1.390(17) . ?
C3 C4 1.346(16) . ?
C4 N1 1.392(14) . ?
C4 C5 1.519(17) . ?
C5 C6 1.507(17) . ?
C5 C22 1.531(17) . ?
C5 C21 1.543(17) . ?
C6 C7 1.353(16) . ?
C6 N2 1.374(14) . ?
C7 C8 1.420(17) . ?
C8 C9 1.340(16) . ?
C9 N2 1.388(14) . ?
C9 C10 1.518(16) . ?
C10 C11 1.521(16) . ?
C10 C23 1.534(16) . ?
C10 C24 1.553(16) . ?
C11 N3 1.354(13) . ?
C11 C12 1.368(15) . ?
C12 C13 1.405(16) . ?
C13 C14 1.357(16) . ?
C14 N3 1.378(14) . ?
C14 C15 1.508(16) . ?
C15 C16 1.540(17) . ?
C15 C32 1.553(16) . ?
C15 C33 1.558(17) . ?
C16 C17 1.358(16) . ?
C16 N4 1.363(14) . ?
C17 C18 1.393(17) . ?
C18 C19 1.374(16) . ?
C19 N4 1.365(14) . ?
C19 C20 1.525(16) . ?
C20 C34 1.510(16) . ?
C20 C35 1.551(16) . ?
C24 C29 1.383(16) . ?
C24 C25 1.402(16) . ?
C25 C26 1.403(17) . ?
C26 C27 1.374(16) . ?
C26 C31 1.470(18) . ?
C27 C28 1.390(17) . ?
C28 C29 1.370(17) . ?
C28 C30 1.48(2) . ?
C30 F9 1.240(19) . ?
C30 F7 1.296(19) . ?
C30 F8 1.30(2) . ?
C31 F6 1.297(15) . ?
C31 F5 1.308(15) . ?
C31 F4 1.324(16) . ?
C35 C40 1.376(16) . ?
C35 C36 1.393(16) . ?
C36 C37 1.362(17) . ?
C37 C38 1.383(17) . ?
C37 C42 1.50(2) . ?
C38 C39 1.362(17) . ?
C39 C40 1.406(16) . ?
C39 C41 1.461(18) . ?
C41 F10 1.332(15) . ?
C41 F12 1.333(15) . ?
C41 F11 1.339(14) . ?
C42 F1 1.282(18) . ?
C42 F2 1.29(2) . ?
C42 F3 1.35(2) . ?
C43 N5 1.467(16) . ?
C44 N5 1.43(2) . ?
C45 N5 1.467(19) . ?
C46 N5 1.536(19) . ?
C47 O1 1.39(3) . ?
